data_1573908
loop_
_publ_author_name
'Cayuela-Castillo, Juan'
'Fern&#xe1;ndez-de-C&#xf3;rdova, Francisco J'
'See, Matthew S.'
'Fern&#xe1;ndez, Israel'
'R&#xed;os, Pablo'

_publ_section_title
;
 Stepwise alkyne insertion in Au(i) acetylides: influence of the
 nuclearity.
;
_journal_issue 11
_journal_name_full 'Chemical science'
_journal_page_first 4684
_journal_page_last 4694
_journal_paper_doi 10.1039/d4sc08227c
_journal_volume 16
_journal_year 2025
_chemical_formula_moiety 'C38 H51 Au N2 O4 Si'
_chemical_formula_sum 'C38 H51 Au N2 O4 Si'
_chemical_formula_weight 824.86
_chemical_properties_physical Air-sensitive,Moisture-sensitive
_space_group_crystal_system monoclinic
_space_group_IT_number 14
_space_group_name_Hall '-P 2yn'
_space_group_name_H-M_alt 'P 1 21/n 1'
_atom_sites_solution_hydrogens geom
_atom_sites_solution_primary dual
_audit_creation_date 2024-01-25
_audit_creation_method
;
Olex2 1.5
(compiled 2023.08.24 svn.re1ec1418 for OlexSys, GUI svn.r6817)
;
_audit_update_record
;
2024-07-22 deposited with the CCDC.	2025-02-10 downloaded from the CCDC.
;
_cell_angle_alpha 90
_cell_angle_beta 92.718(2)
_cell_angle_gamma 90
_cell_formula_units_Z 4
_cell_length_a 12.7366(5)
_cell_length_b 15.5654(6)
_cell_length_c 19.9574(7)
_cell_measurement_reflns_used 9635
_cell_measurement_temperature 193.00
_cell_measurement_theta_max 28.280
_cell_measurement_theta_min 2.272
_cell_volume 3952.1(3)
_computing_cell_refinement 'SAINT V8.40B (?, 2016)'
_computing_data_reduction 'SAINT V8.40B (?, 2016)'
_computing_molecular_graphics 'Olex2 1.5 (Dolomanov et al., 2009)'
_computing_publication_material 'Olex2 1.5 (Dolomanov et al., 2009)'
_computing_structure_refinement 'XL  (Sheldrick, 2008)'
_computing_structure_solution 'SHELXT 2018/2 (Sheldrick, 2018)'
_diffrn_ambient_temperature 193.00
_diffrn_detector_area_resol_mean 8
_diffrn_detector_type 'CCD area detector'
_diffrn_measured_fraction_theta_full 0.999
_diffrn_measured_fraction_theta_max 0.999
_diffrn_measurement_device 'four-circle diffractometer'
_diffrn_measurement_device_type 'Bruker D8 Quest CCD area detector'
_diffrn_measurement_method '\w and \f scans'
_diffrn_radiation_monochromator 'mirror optics'
_diffrn_radiation_type MoK\a
_diffrn_radiation_wavelength 0.71073
_diffrn_reflns_av_R_equivalents 0.0838
_diffrn_reflns_av_unetI/netI 0.0225
_diffrn_reflns_Laue_measured_fraction_full 0.999
_diffrn_reflns_Laue_measured_fraction_max 0.999
_diffrn_reflns_limit_h_max 16
_diffrn_reflns_limit_h_min -16
_diffrn_reflns_limit_k_max 20
_diffrn_reflns_limit_k_min -20
_diffrn_reflns_limit_l_max 26
_diffrn_reflns_limit_l_min -26
_diffrn_reflns_number 250490
_diffrn_reflns_point_group_measured_fraction_full 0.999
_diffrn_reflns_point_group_measured_fraction_max 0.999
_diffrn_reflns_theta_full 25.242
_diffrn_reflns_theta_max 28.319
_diffrn_reflns_theta_min 1.939
_diffrn_source 'microfocus sealed X-ray tube'
_diffrn_source_current 1.4
_diffrn_source_power 0.07
_diffrn_source_type 'Incoatec I\ms'
_diffrn_source_voltage 50.0
_exptl_absorpt_coefficient_mu 3.790
_exptl_absorpt_correction_T_max 0.7457
_exptl_absorpt_correction_T_min 0.4770
_exptl_absorpt_correction_type multi-scan
_exptl_absorpt_process_details
;
SADABS-2016/2 (Bruker,2016/2) was used for absorption correction.
wR2(int) was 0.1178 before and 0.0787 after correction.
The Ratio of minimum to maximum transmission is 0.6397.
The \l/2 correction factor is Not present.
;
_exptl_crystal_colour yellow
_exptl_crystal_colour_primary yellow
_exptl_crystal_density_diffrn 1.386
_exptl_crystal_description prism
_exptl_crystal_F_000 1672
_exptl_crystal_recrystallization_method 'Re-crystallisation from solvent: Toluene - Pentane'
_exptl_crystal_size_max 0.45
_exptl_crystal_size_mid 0.1
_exptl_crystal_size_min 0.1
_refine_diff_density_max 1.133
_refine_diff_density_min -0.539
_refine_diff_density_rms 0.076
_refine_ls_extinction_method none
_refine_ls_goodness_of_fit_ref 1.070
_refine_ls_hydrogen_treatment constr
_refine_ls_matrix_type full
_refine_ls_number_parameters 428
_refine_ls_number_reflns 9826
_refine_ls_number_restraints 0
_refine_ls_restrained_S_all 1.070
_refine_ls_R_factor_all 0.0339
_refine_ls_R_factor_gt 0.0217
_refine_ls_shift/su_max 0.005
_refine_ls_shift/su_mean 0.000
_refine_ls_structure_factor_coef Fsqd
_refine_ls_weighting_details 'w=1/[\s^2^(Fo^2^)+(0.0152P)^2^+4.6266P] where P=(Fo^2^+2Fc^2^)/3'
_refine_ls_weighting_scheme calc
_refine_ls_wR_factor_gt 0.0462
_refine_ls_wR_factor_ref 0.0512
_reflns_Friedel_coverage 0.000
_reflns_number_gt 8059
_reflns_number_total 9826
_reflns_threshold_expression 'I > 2\s(I)'
_cod_data_source_file d4sc08227c6.cif
_cod_data_source_block pr2723a_0m
_cod_depositor_comments 'Adding full bibliography for 1573902--1573910.cif.'
_cod_database_code 1573908
_shelx_shelxl_version_number 2019/1
_shelx_space_group_comment
;
The symmetry employed for this shelxl refinement is uniquely defined
by the following loop, which should always be used as a source of
symmetry information in preference to the above space-group names.
They are only intended as comments.
;
_shelx_estimated_absorpt_t_max 0.703
_shelx_estimated_absorpt_t_min 0.280
_olex2_refinement_description
;
1. Fixed Uiso
 At 1.2 times of:
  All C(H) groups
 At 1.5 times of:
  All C(H,H,H) groups
2.a Ternary CH refined with riding coordinates:
 C10(H10), C22(H22), C25(H25), C13(H13)
2.b Aromatic/amide H refined with riding coordinates:
 C3(H3), C2(H2), C18(H18), C20(H20), C19(H19), C8(H8), C6(H6), C7(H7)
2.c Idealised Me refined as rotating group:
 C33(H33A,H33B,H33C), C27(H27A,H27B,H27C), C37(H37A,H37B,H37C), C35(H35A,H35B,
 H35C), C11(H11A,H11B,H11C), C36(H36A,H36B,H36C), C38(H38A,H38B,H38C), C23(H23A,
 H23B,H23C), C12(H12A,H12B,H12C), C26(H26A,H26B,H26C), C14(H14A,H14B,H14C),
 C15(H15A,H15B,H15C), C24(H24A,H24B,H24C)
;
_olex2_submission_special_instructions 'No special instructions were received'

loop_
_space_group_symop_operation_xyz
'x, y, z'
'-x+1/2, y+1/2, -z+1/2'
'-x, -y, -z'
'x-1/2, -y-1/2, z-1/2'

loop_
_atom_site_label
_atom_site_type_symbol
_atom_site_fract_x
_atom_site_fract_y
_atom_site_fract_z
_atom_site_U_iso_or_equiv
_atom_site_adp_type
_atom_site_occupancy
_atom_site_site_symmetry_order
_atom_site_calc_flag
_atom_site_refinement_flags_posn
_atom_site_refinement_flags_adp
_atom_site_refinement_flags_occupancy
_atom_site_disorder_assembly
_atom_site_disorder_group
Au1 Au 0.34641(2) 0.62711(2) 0.33250(2) 0.02407(3) Uani 1 1 d . . . . .
Si1 Si 0.13217(8) 0.79385(7) 0.53621(5) 0.0515(2) Uani 1 1 d . . . . .
O4 O 0.51265(17) 0.90792(13) 0.37457(10) 0.0406(5) Uani 1 1 d . . . . .
N2 N 0.31319(16) 0.43448(13) 0.32413(10) 0.0258(4) Uani 1 1 d . . . . .
O2 O 0.61007(15) 0.74158(14) 0.34851(11) 0.0446(5) Uani 1 1 d . . . . .
O1 O 0.51138(17) 0.77098(14) 0.25540(10) 0.0444(5) Uani 1 1 d . . . . .
N1 N 0.20146(16) 0.49867(13) 0.25868(10) 0.0264(4) Uani 1 1 d . . . . .
C1 C 0.27997(18) 0.51378(15) 0.30522(12) 0.0240(5) Uani 1 1 d . . . . .
C21 C 0.5001(2) 0.42822(16) 0.35707(14) 0.0315(6) Uani 1 1 d . . . . .
C28 C 0.42622(19) 0.73698(16) 0.35623(13) 0.0274(5) Uani 1 1 d . . . . .
O3 O 0.5016(2) 0.88296(17) 0.48377(11) 0.0688(8) Uani 1 1 d . . . . .
C10 C 0.0175(3) 0.5636(2) 0.32066(16) 0.0461(7) Uani 1 1 d . . . . .
H10 H 0.069144 0.518994 0.336793 0.055 Uiso 1 1 calc R U . . .
C22 C 0.5294(2) 0.45577(19) 0.28753(16) 0.0403(7) Uani 1 1 d . . . . .
H22 H 0.466112 0.483906 0.265632 0.048 Uiso 1 1 calc R U . . .
C3 C 0.2567(2) 0.37114(17) 0.28989(13) 0.0331(5) Uani 1 1 d . . . . .
H3 H 0.266063 0.310842 0.294456 0.040 Uiso 1 1 calc R U . . .
C16 C 0.39585(19) 0.41837(15) 0.37467(12) 0.0261(5) Uani 1 1 d . . . . .
C32 C 0.5175(2) 0.75288(16) 0.31400(14) 0.0321(6) Uani 1 1 d . . . . .
C4 C 0.14119(19) 0.56486(16) 0.22380(13) 0.0279(5) Uani 1 1 d . . . . .
C34 C 0.4784(2) 0.86513(18) 0.42652(14) 0.0363(6) Uani 1 1 d . . . . .
C2 C 0.1858(2) 0.41151(17) 0.24884(14) 0.0330(6) Uani 1 1 d . . . . .
H2 H 0.135073 0.385333 0.218976 0.040 Uiso 1 1 calc R U . . .
C29 C 0.4067(2) 0.79195(16) 0.40596(13) 0.0286(5) Uani 1 1 d . . . . .
C5 C 0.0508(2) 0.59529(18) 0.25286(14) 0.0344(6) Uani 1 1 d . . . . .
C18 C 0.4477(2) 0.37712(19) 0.48639(14) 0.0407(6) Uani 1 1 d . . . . .
H18 H 0.431260 0.359668 0.530283 0.049 Uiso 1 1 calc R U . . .
C20 C 0.5775(2) 0.41110(19) 0.40735(17) 0.0418(7) Uani 1 1 d . . . . .
H20 H 0.649487 0.416700 0.397637 0.050 Uiso 1 1 calc R U . . .
C25 C 0.2522(2) 0.38648(19) 0.45583(14) 0.0377(6) Uani 1 1 d . . . . .
H25 H 0.211162 0.368701 0.414164 0.045 Uiso 1 1 calc R U . . .
C17 C 0.3669(2) 0.39326(16) 0.43848(13) 0.0311(6) Uani 1 1 d . . . . .
C19 C 0.5514(2) 0.38631(19) 0.47054(16) 0.0451(7) Uani 1 1 d . . . . .
H19 H 0.605564 0.375348 0.503814 0.054 Uiso 1 1 calc R U . . .
C33 C 0.7016(3) 0.7588(3) 0.3107(2) 0.0698(12) Uani 1 1 d . . . . .
H33A H 0.703514 0.718516 0.272976 0.105 Uiso 1 1 calc R U . . .
H33B H 0.765137 0.751646 0.339796 0.105 Uiso 1 1 calc R U . . .
H33C H 0.698282 0.817743 0.293545 0.105 Uiso 1 1 calc R U . . .
C8 C 0.1123(3) 0.65609(19) 0.12928(15) 0.0413(7) Uani 1 1 d . . . . .
H8 H 0.132759 0.677623 0.087306 0.050 Uiso 1 1 calc R U . . .
C6 C -0.0076(3) 0.6570(2) 0.21724(17) 0.0443(7) Uani 1 1 d . . . . .
H6 H -0.069685 0.679059 0.235415 0.053 Uiso 1 1 calc R U . . .
C9 C 0.1743(2) 0.59351(18) 0.16239(13) 0.0333(6) Uani 1 1 d . . . . .
C31 C 0.2440(3) 0.7831(2) 0.48228(17) 0.0478(8) Uani 1 1 d . . . . .
C27 C 0.2338(3) 0.3189(2) 0.50933(19) 0.0591(9) Uani 1 1 d . . . . .
H27A H 0.267830 0.264991 0.497207 0.089 Uiso 1 1 calc R U . . .
H27B H 0.158123 0.309323 0.512424 0.089 Uiso 1 1 calc R U . . .
H27C H 0.263580 0.338931 0.552730 0.089 Uiso 1 1 calc R U . . .
C30 C 0.3181(2) 0.78374(18) 0.44720(14) 0.0359(6) Uani 1 1 d . . . . .
C7 C 0.0227(3) 0.68693(19) 0.15613(17) 0.0455(7) Uani 1 1 d . . . . .
H7 H -0.018530 0.728999 0.132574 0.055 Uiso 1 1 calc R U . . .
C37 C 0.0215(3) 0.8404(3) 0.4844(2) 0.0656(10) Uani 1 1 d . . . . .
H37A H 0.039762 0.898748 0.470710 0.098 Uiso 1 1 calc R U . . .
H37B H -0.041541 0.842162 0.510631 0.098 Uiso 1 1 calc R U . . .
H37C H 0.007915 0.804733 0.444423 0.098 Uiso 1 1 calc R U . . .
C35 C 0.5893(3) 0.9741(2) 0.39077(18) 0.0547(9) Uani 1 1 d . . . . .
H35A H 0.605506 1.005308 0.349860 0.082 Uiso 1 1 calc R U . . .
H35B H 0.653589 0.947810 0.410303 0.082 Uiso 1 1 calc R U . . .
H35C H 0.560734 1.014212 0.423119 0.082 Uiso 1 1 calc R U . . .
C11 C -0.0895(3) 0.5222(3) 0.3154(2) 0.0800(14) Uani 1 1 d . . . . .
H11A H -0.141170 0.563581 0.296936 0.120 Uiso 1 1 calc R U . . .
H11B H -0.109501 0.503964 0.360027 0.120 Uiso 1 1 calc R U . . .
H11C H -0.087485 0.472059 0.285768 0.120 Uiso 1 1 calc R U . . .
C36 C 0.0966(4) 0.6887(3) 0.5690(2) 0.0807(13) Uani 1 1 d . . . . .
H36A H 0.078785 0.649797 0.531609 0.121 Uiso 1 1 calc R U . . .
H36B H 0.035889 0.694833 0.597009 0.121 Uiso 1 1 calc R U . . .
H36C H 0.156131 0.665223 0.596032 0.121 Uiso 1 1 calc R U . . .
C38 C 0.1751(4) 0.8671(3) 0.6061(2) 0.0899(16) Uani 1 1 d . . . . .
H38A H 0.241140 0.845923 0.627263 0.135 Uiso 1 1 calc R U . . .
H38B H 0.121017 0.868842 0.639336 0.135 Uiso 1 1 calc R U . . .
H38C H 0.185858 0.924954 0.588324 0.135 Uiso 1 1 calc R U . . .
C23 C 0.6170(4) 0.5214(3) 0.2897(2) 0.0843(15) Uani 1 1 d . . . . .
H23A H 0.599801 0.568123 0.320234 0.126 Uiso 1 1 calc R U . . .
H23B H 0.625032 0.544710 0.244591 0.126 Uiso 1 1 calc R U . . .
H23C H 0.682773 0.494036 0.305611 0.126 Uiso 1 1 calc R U . . .
C12 C 0.0214(4) 0.6369(3) 0.3716(2) 0.0763(13) Uani 1 1 d . . . . .
H12A H 0.092548 0.661047 0.374948 0.114 Uiso 1 1 calc R U . . .
H12B H 0.002885 0.614983 0.415504 0.114 Uiso 1 1 calc R U . . .
H12C H -0.028603 0.681749 0.356970 0.114 Uiso 1 1 calc R U . . .
C26 C 0.2098(3) 0.4729(2) 0.4771(2) 0.0569(9) Uani 1 1 d . . . . .
H26A H 0.243988 0.489701 0.520187 0.085 Uiso 1 1 calc R U . . .
H26B H 0.133763 0.468614 0.481890 0.085 Uiso 1 1 calc R U . . .
H26C H 0.224328 0.516139 0.443121 0.085 Uiso 1 1 calc R U . . .
C13 C 0.2738(3) 0.5612(2) 0.13291(16) 0.0484(8) Uani 1 1 d . . . . .
H13 H 0.296407 0.508290 0.158116 0.058 Uiso 1 1 calc R U . . .
C14 C 0.2574(3) 0.5368(2) 0.05858(18) 0.0592(9) Uani 1 1 d . . . . .
H14A H 0.238395 0.588243 0.032352 0.089 Uiso 1 1 calc R U . . .
H14B H 0.200734 0.494378 0.053442 0.089 Uiso 1 1 calc R U . . .
H14C H 0.322440 0.512371 0.042505 0.089 Uiso 1 1 calc R U . . .
C15 C 0.3615(3) 0.6279(3) 0.14231(19) 0.0821(15) Uani 1 1 d . . . . .
H15A H 0.427680 0.603373 0.127969 0.123 Uiso 1 1 calc R U . . .
H15B H 0.369298 0.644114 0.189726 0.123 Uiso 1 1 calc R U . . .
H15C H 0.343739 0.678826 0.115253 0.123 Uiso 1 1 calc R U . . .
C24 C 0.5562(5) 0.3797(3) 0.2447(2) 0.107(2) Uani 1 1 d . . . . .
H24A H 0.620211 0.352166 0.263413 0.161 Uiso 1 1 calc R U . . .
H24B H 0.567584 0.399198 0.198900 0.161 Uiso 1 1 calc R U . . .
H24C H 0.498044 0.338427 0.243895 0.161 Uiso 1 1 calc R U . . .

loop_
_atom_site_aniso_label
_atom_site_aniso_U_11
_atom_site_aniso_U_22
_atom_site_aniso_U_33
_atom_site_aniso_U_23
_atom_site_aniso_U_13
_atom_site_aniso_U_12
Au1 0.02302(5) 0.02340(5) 0.02549(5) -0.00012(4) -0.00185(3) -0.00094(4)
Si1 0.0488(5) 0.0589(6) 0.0483(5) -0.0110(4) 0.0180(4) -0.0022(4)
O4 0.0493(12) 0.0352(10) 0.0361(11) 0.0024(8) -0.0087(9) -0.0148(9)
N2 0.0266(10) 0.0250(10) 0.0254(10) -0.0003(8) -0.0033(8) -0.0007(8)
O2 0.0249(10) 0.0586(13) 0.0504(13) 0.0122(11) 0.0026(9) -0.0007(9)
O1 0.0464(12) 0.0544(13) 0.0327(11) 0.0037(10) 0.0045(9) -0.0046(10)
N1 0.0266(10) 0.0270(10) 0.0250(10) 0.0002(8) -0.0039(8) -0.0020(8)
C1 0.0224(11) 0.0262(11) 0.0234(11) 0.0006(9) 0.0019(9) -0.0004(9)
C21 0.0301(13) 0.0234(12) 0.0409(15) 0.0044(11) -0.0004(11) 0.0016(10)
C28 0.0254(12) 0.0268(12) 0.0295(12) 0.0020(10) -0.0055(10) -0.0023(10)
O3 0.101(2) 0.0681(17) 0.0361(12) -0.0127(12) -0.0064(13) -0.0355(16)
C10 0.0399(17) 0.0567(19) 0.0422(17) 0.0041(15) 0.0079(13) 0.0082(14)
C22 0.0342(15) 0.0390(15) 0.0487(17) 0.0080(13) 0.0114(13) 0.0054(12)
C3 0.0380(14) 0.0245(12) 0.0361(13) -0.0021(11) -0.0043(11) -0.0034(11)
C16 0.0264(12) 0.0221(11) 0.0293(12) 0.0011(10) -0.0056(10) 0.0017(9)
C32 0.0310(14) 0.0263(12) 0.0391(15) -0.0009(11) 0.0013(11) -0.0035(10)
C4 0.0261(12) 0.0275(12) 0.0293(12) 0.0019(10) -0.0074(10) -0.0013(10)
C34 0.0411(15) 0.0318(14) 0.0352(14) -0.0027(12) -0.0064(11) -0.0019(12)
C2 0.0352(14) 0.0300(13) 0.0330(14) -0.0018(11) -0.0074(11) -0.0071(11)
C29 0.0297(13) 0.0262(12) 0.0296(13) 0.0011(10) -0.0030(10) 0.0010(10)
C5 0.0326(14) 0.0332(13) 0.0370(14) -0.0009(11) -0.0018(11) 0.0001(11)
C18 0.0465(16) 0.0412(15) 0.0333(14) 0.0073(13) -0.0086(12) -0.0024(14)
C20 0.0270(14) 0.0383(15) 0.060(2) 0.0044(14) -0.0055(13) 0.0013(12)
C25 0.0361(14) 0.0466(17) 0.0303(13) 0.0017(12) 0.0014(11) -0.0076(13)
C17 0.0329(13) 0.0281(13) 0.0319(13) 0.0017(10) -0.0034(11) -0.0035(10)
C19 0.0409(16) 0.0418(17) 0.0506(17) 0.0082(14) -0.0181(14) 0.0029(13)
C33 0.0318(18) 0.095(3) 0.084(3) 0.022(2) 0.0147(18) -0.0042(19)
C8 0.0484(18) 0.0377(15) 0.0370(15) 0.0118(12) -0.0056(13) -0.0016(13)
C6 0.0385(16) 0.0381(15) 0.0558(19) -0.0003(14) -0.0028(14) 0.0083(13)
C9 0.0344(15) 0.0345(13) 0.0305(13) 0.0047(11) -0.0029(11) -0.0031(11)
C31 0.0460(19) 0.0491(18) 0.0493(18) -0.0033(15) 0.0124(15) 0.0036(15)
C27 0.059(2) 0.058(2) 0.061(2) 0.0130(18) 0.0186(18) -0.0115(18)
C30 0.0393(15) 0.0320(14) 0.0362(14) -0.0028(11) 0.0017(12) 0.0019(12)
C7 0.0481(18) 0.0347(15) 0.0522(19) 0.0066(14) -0.0122(15) 0.0078(13)
C37 0.051(2) 0.073(3) 0.075(3) -0.015(2) 0.0167(19) -0.0001(19)
C35 0.062(2) 0.0443(18) 0.057(2) 0.0023(16) -0.0121(17) -0.0231(16)
C11 0.061(3) 0.103(4) 0.076(3) 0.030(3) 0.010(2) -0.023(2)
C36 0.077(3) 0.091(3) 0.076(3) 0.005(3) 0.026(2) -0.008(3)
C38 0.065(3) 0.130(4) 0.076(3) -0.050(3) 0.016(2) -0.015(3)
C23 0.071(3) 0.098(3) 0.084(3) 0.034(3) 0.005(2) -0.038(3)
C12 0.086(3) 0.096(3) 0.049(2) -0.014(2) 0.017(2) 0.006(3)
C26 0.047(2) 0.056(2) 0.068(2) 0.0039(18) 0.0127(17) 0.0043(16)
C13 0.0437(18) 0.064(2) 0.0380(16) 0.0182(15) 0.0086(13) 0.0115(16)
C14 0.066(2) 0.059(2) 0.054(2) -0.0097(17) 0.0120(18) 0.0027(18)
C15 0.0418(19) 0.161(5) 0.0443(19) -0.016(3) 0.0090(16) -0.024(3)
C24 0.187(6) 0.063(3) 0.078(3) 0.000(2) 0.078(4) 0.006(3)

loop_
_atom_type_symbol
_atom_type_description
_atom_type_scat_dispersion_real
_atom_type_scat_dispersion_imag
_atom_type_scat_source
C C 0.0033 0.0016 'International Tables Vol C Tables 4.2.6.8 and 6.1.1.4'
H H 0.0000 0.0000 'International Tables Vol C Tables 4.2.6.8 and 6.1.1.4'
Au Au -2.0133 8.8022 'International Tables Vol C Tables 4.2.6.8 and 6.1.1.4'
N N 0.0061 0.0033 'International Tables Vol C Tables 4.2.6.8 and 6.1.1.4'
O O 0.0106 0.0060 'International Tables Vol C Tables 4.2.6.8 and 6.1.1.4'
Si Si 0.0817 0.0704 'International Tables Vol C Tables 4.2.6.8 and 6.1.1.4'

loop_
_geom_angle_atom_site_label_1
_geom_angle_atom_site_label_2
_geom_angle_atom_site_label_3
_geom_angle
_geom_angle_site_symmetry_1
_geom_angle_site_symmetry_3
_geom_angle_publ_flag
C1 Au1 C28 174.49(10) . . ?
C31 Si1 C37 107.39(17) . . ?
C31 Si1 C38 106.63(18) . . ?
C37 Si1 C38 111.5(2) . . ?
C36 Si1 C31 109.97(19) . . ?
C36 Si1 C37 110.8(2) . . ?
C36 Si1 C38 110.4(2) . . ?
C34 O4 C35 115.3(2) . . ?
C1 N2 C3 111.4(2) . . ?
C1 N2 C16 124.1(2) . . ?
C3 N2 C16 124.5(2) . . ?
C32 O2 C33 114.6(3) . . ?
C1 N1 C4 124.5(2) . . ?
C1 N1 C2 111.4(2) . . ?
C2 N1 C4 124.2(2) . . ?
N2 C1 Au1 126.88(17) . . ?
N1 C1 Au1 128.57(18) . . ?
N1 C1 N2 104.1(2) . . ?
C16 C21 C22 122.7(2) . . ?
C16 C21 C20 116.4(3) . . ?
C20 C21 C22 120.9(3) . . ?
C32 C28 Au1 113.77(18) . . ?
C29 C28 Au1 126.8(2) . . ?
C29 C28 C32 119.3(2) . . ?
C5 C10 H10 107.7 . . ?
C5 C10 C12 110.4(3) . . ?
C11 C10 H10 107.7 . . ?
C11 C10 C5 111.5(3) . . ?
C11 C10 C12 111.6(3) . . ?
C12 C10 H10 107.7 . . ?
C21 C22 H22 107.1 . . ?
C23 C22 C21 112.3(3) . . ?
C23 C22 H22 107.1 . . ?
C24 C22 C21 111.7(3) . . ?
C24 C22 H22 107.1 . . ?
C24 C22 C23 111.2(4) . . ?
N2 C3 H3 126.7 . . ?
C2 C3 N2 106.6(2) . . ?
C2 C3 H3 126.7 . . ?
C21 C16 N2 118.3(2) . . ?
C21 C16 C17 123.7(2) . . ?
C17 C16 N2 118.0(2) . . ?
O2 C32 C28 112.1(2) . . ?
O1 C32 O2 122.9(3) . . ?
O1 C32 C28 125.0(3) . . ?
C5 C4 N1 118.2(2) . . ?
C9 C4 N1 118.5(2) . . ?
C9 C4 C5 123.3(2) . . ?
O4 C34 C29 112.7(2) . . ?
O3 C34 O4 123.7(3) . . ?
O3 C34 C29 123.6(3) . . ?
N1 C2 H2 126.8 . . ?
C3 C2 N1 106.5(2) . . ?
C3 C2 H2 126.8 . . ?
C28 C29 C34 123.5(2) . . ?
C28 C29 C30 123.1(2) . . ?
C30 C29 C34 113.3(2) . . ?
C4 C5 C10 122.1(2) . . ?
C6 C5 C10 120.9(3) . . ?
C6 C5 C4 117.0(3) . . ?
C17 C18 H18 119.7 . . ?
C19 C18 H18 119.7 . . ?
C19 C18 C17 120.5(3) . . ?
C21 C20 H20 119.4 . . ?
C19 C20 C21 121.2(3) . . ?
C19 C20 H20 119.4 . . ?
C17 C25 H25 107.4 . . ?
C17 C25 C27 112.9(3) . . ?
C27 C25 H25 107.4 . . ?
C26 C25 H25 107.4 . . ?
C26 C25 C17 111.1(2) . . ?
C26 C25 C27 110.3(3) . . ?
C16 C17 C25 121.7(2) . . ?
C18 C17 C16 117.2(3) . . ?
C18 C17 C25 121.2(2) . . ?
C18 C19 H19 119.5 . . ?
C20 C19 C18 121.0(3) . . ?
C20 C19 H19 119.5 . . ?
O2 C33 H33A 109.5 . . ?
O2 C33 H33B 109.5 . . ?
O2 C33 H33C 109.5 . . ?
H33A C33 H33B 109.5 . . ?
H33A C33 H33C 109.5 . . ?
H33B C33 H33C 109.5 . . ?
C9 C8 H8 119.3 . . ?
C7 C8 H8 119.3 . . ?
C7 C8 C9 121.4(3) . . ?
C5 C6 H6 119.3 . . ?
C7 C6 C5 121.4(3) . . ?
C7 C6 H6 119.3 . . ?
C4 C9 C8 116.8(3) . . ?
C4 C9 C13 122.2(2) . . ?
C8 C9 C13 120.9(3) . . ?
C30 C31 Si1 174.3(3) . . ?
C25 C27 H27A 109.5 . . ?
C25 C27 H27B 109.5 . . ?
C25 C27 H27C 109.5 . . ?
H27A C27 H27B 109.5 . . ?
H27A C27 H27C 109.5 . . ?
H27B C27 H27C 109.5 . . ?
C31 C30 C29 175.3(3) . . ?
C8 C7 C6 120.1(3) . . ?
C8 C7 H7 120.0 . . ?
C6 C7 H7 120.0 . . ?
Si1 C37 H37A 109.5 . . ?
Si1 C37 H37B 109.5 . . ?
Si1 C37 H37C 109.5 . . ?
H37A C37 H37B 109.5 . . ?
H37A C37 H37C 109.5 . . ?
H37B C37 H37C 109.5 . . ?
O4 C35 H35A 109.5 . . ?
O4 C35 H35B 109.5 . . ?
O4 C35 H35C 109.5 . . ?
H35A C35 H35B 109.5 . . ?
H35A C35 H35C 109.5 . . ?
H35B C35 H35C 109.5 . . ?
C10 C11 H11A 109.5 . . ?
C10 C11 H11B 109.5 . . ?
C10 C11 H11C 109.5 . . ?
H11A C11 H11B 109.5 . . ?
H11A C11 H11C 109.5 . . ?
H11B C11 H11C 109.5 . . ?
Si1 C36 H36A 109.5 . . ?
Si1 C36 H36B 109.5 . . ?
Si1 C36 H36C 109.5 . . ?
H36A C36 H36B 109.5 . . ?
H36A C36 H36C 109.5 . . ?
H36B C36 H36C 109.5 . . ?
Si1 C38 H38A 109.5 . . ?
Si1 C38 H38B 109.5 . . ?
Si1 C38 H38C 109.5 . . ?
H38A C38 H38B 109.5 . . ?
H38A C38 H38C 109.5 . . ?
H38B C38 H38C 109.5 . . ?
C22 C23 H23A 109.5 . . ?
C22 C23 H23B 109.5 . . ?
C22 C23 H23C 109.5 . . ?
H23A C23 H23B 109.5 . . ?
H23A C23 H23C 109.5 . . ?
H23B C23 H23C 109.5 . . ?
C10 C12 H12A 109.5 . . ?
C10 C12 H12B 109.5 . . ?
C10 C12 H12C 109.5 . . ?
H12A C12 H12B 109.5 . . ?
H12A C12 H12C 109.5 . . ?
H12B C12 H12C 109.5 . . ?
C25 C26 H26A 109.5 . . ?
C25 C26 H26B 109.5 . . ?
C25 C26 H26C 109.5 . . ?
H26A C26 H26B 109.5 . . ?
H26A C26 H26C 109.5 . . ?
H26B C26 H26C 109.5 . . ?
C9 C13 H13 107.8 . . ?
C9 C13 C14 112.4(3) . . ?
C9 C13 C15 110.3(3) . . ?
C14 C13 H13 107.8 . . ?
C15 C13 H13 107.8 . . ?
C15 C13 C14 110.6(3) . . ?
C13 C14 H14A 109.5 . . ?
C13 C14 H14B 109.5 . . ?
C13 C14 H14C 109.5 . . ?
H14A C14 H14B 109.5 . . ?
H14A C14 H14C 109.5 . . ?
H14B C14 H14C 109.5 . . ?
C13 C15 H15A 109.5 . . ?
C13 C15 H15B 109.5 . . ?
C13 C15 H15C 109.5 . . ?
H15A C15 H15B 109.5 . . ?
H15A C15 H15C 109.5 . . ?
H15B C15 H15C 109.5 . . ?
C22 C24 H24A 109.5 . . ?
C22 C24 H24B 109.5 . . ?
C22 C24 H24C 109.5 . . ?
H24A C24 H24B 109.5 . . ?
H24A C24 H24C 109.5 . . ?
H24B C24 H24C 109.5 . . ?

loop_
_geom_bond_atom_site_label_1
_geom_bond_atom_site_label_2
_geom_bond_distance
_geom_bond_site_symmetry_2
_geom_bond_publ_flag
Au1 C1 2.020(2) . ?
Au1 C28 2.034(2) . ?
Si1 C31 1.833(3) . ?
Si1 C37 1.855(4) . ?
Si1 C36 1.827(5) . ?
Si1 C38 1.862(4) . ?
O4 C34 1.323(3) . ?
O4 C35 1.446(3) . ?
N2 C1 1.353(3) . ?
N2 C3 1.382(3) . ?
N2 C16 1.445(3) . ?
O2 C32 1.348(3) . ?
O2 C33 1.444(4) . ?
O1 C32 1.202(3) . ?
N1 C1 1.353(3) . ?
N1 C4 1.444(3) . ?
N1 C2 1.384(3) . ?
C21 C22 1.516(4) . ?
C21 C16 1.398(4) . ?
C21 C20 1.399(4) . ?
C28 C32 1.489(4) . ?
C28 C29 1.343(4) . ?
O3 C34 1.199(3) . ?
C10 H10 1.0000 . ?
C10 C5 1.520(4) . ?
C10 C11 1.507(5) . ?
C10 C12 1.527(5) . ?
C22 H22 1.0000 . ?
C22 C23 1.511(5) . ?
C22 C24 1.508(5) . ?
C3 H3 0.9500 . ?
C3 C2 1.346(4) . ?
C16 C17 1.398(4) . ?
C4 C5 1.396(4) . ?
C4 C9 1.389(4) . ?
C34 C29 1.505(4) . ?
C2 H2 0.9500 . ?
C29 C30 1.433(4) . ?
C5 C6 1.390(4) . ?
C18 H18 0.9500 . ?
C18 C17 1.394(4) . ?
C18 C19 1.380(4) . ?
C20 H20 0.9500 . ?
C20 C19 1.375(4) . ?
C25 H25 1.0000 . ?
C25 C17 1.520(4) . ?
C25 C27 1.525(4) . ?
C25 C26 1.517(4) . ?
C19 H19 0.9500 . ?
C33 H33A 0.9800 . ?
C33 H33B 0.9800 . ?
C33 H33C 0.9800 . ?
C8 H8 0.9500 . ?
C8 C9 1.400(4) . ?
C8 C7 1.370(5) . ?
C6 H6 0.9500 . ?
C6 C7 1.378(5) . ?
C9 C13 1.508(4) . ?
C31 C30 1.202(4) . ?
C27 H27A 0.9800 . ?
C27 H27B 0.9800 . ?
C27 H27C 0.9800 . ?
C7 H7 0.9500 . ?
C37 H37A 0.9800 . ?
C37 H37B 0.9800 . ?
C37 H37C 0.9800 . ?
C35 H35A 0.9800 . ?
C35 H35B 0.9800 . ?
C35 H35C 0.9800 . ?
C11 H11A 0.9800 . ?
C11 H11B 0.9800 . ?
C11 H11C 0.9800 . ?
C36 H36A 0.9800 . ?
C36 H36B 0.9800 . ?
C36 H36C 0.9800 . ?
C38 H38A 0.9800 . ?
C38 H38B 0.9800 . ?
C38 H38C 0.9800 . ?
C23 H23A 0.9800 . ?
C23 H23B 0.9800 . ?
C23 H23C 0.9800 . ?
C12 H12A 0.9800 . ?
C12 H12B 0.9800 . ?
C12 H12C 0.9800 . ?
C26 H26A 0.9800 . ?
C26 H26B 0.9800 . ?
C26 H26C 0.9800 . ?
C13 H13 1.0000 . ?
C13 C14 1.536(5) . ?
C13 C15 1.530(5) . ?
C14 H14A 0.9800 . ?
C14 H14B 0.9800 . ?
C14 H14C 0.9800 . ?
C15 H15A 0.9800 . ?
C15 H15B 0.9800 . ?
C15 H15C 0.9800 . ?
C24 H24A 0.9800 . ?
C24 H24B 0.9800 . ?
C24 H24C 0.9800 . ?

loop_
_geom_torsion_atom_site_label_1
_geom_torsion_atom_site_label_2
_geom_torsion_atom_site_label_3
_geom_torsion_atom_site_label_4
_geom_torsion
_geom_torsion_site_symmetry_1
_geom_torsion_site_symmetry_2
_geom_torsion_site_symmetry_3
_geom_torsion_site_symmetry_4
_geom_torsion_publ_flag
Au1 C28 C32 O2 -108.8(2) . . . . ?
Au1 C28 C32 O1 69.0(3) . . . . ?
Au1 C28 C29 C34 171.01(19) . . . . ?
Au1 C28 C29 C30 -5.4(4) . . . . ?
O4 C34 C29 C28 44.3(4) . . . . ?
O4 C34 C29 C30 -139.0(3) . . . . ?
N2 C3 C2 N1 0.5(3) . . . . ?
N2 C16 C17 C18 179.3(2) . . . . ?
N2 C16 C17 C25 -2.6(4) . . . . ?
N1 C4 C5 C10 2.6(4) . . . . ?
N1 C4 C5 C6 -178.0(2) . . . . ?
N1 C4 C9 C8 178.4(2) . . . . ?
N1 C4 C9 C13 -3.2(4) . . . . ?
C1 N2 C3 C2 -0.4(3) . . . . ?
C1 N2 C16 C21 -78.3(3) . . . . ?
C1 N2 C16 C17 102.1(3) . . . . ?
C1 N1 C4 C5 -88.9(3) . . . . ?
C1 N1 C4 C9 92.7(3) . . . . ?
C1 N1 C2 C3 -0.4(3) . . . . ?
C21 C16 C17 C18 -0.3(4) . . . . ?
C21 C16 C17 C25 177.8(2) . . . . ?
C21 C20 C19 C18 0.3(5) . . . . ?
O3 C34 C29 C28 -136.1(3) . . . . ?
O3 C34 C29 C30 40.6(4) . . . . ?
C10 C5 C6 C7 179.2(3) . . . . ?
C22 C21 C16 N2 0.5(4) . . . . ?
C22 C21 C16 C17 -179.8(2) . . . . ?
C22 C21 C20 C19 179.8(3) . . . . ?
C3 N2 C1 Au1 -172.89(18) . . . . ?
C3 N2 C1 N1 0.2(3) . . . . ?
C3 N2 C16 C21 103.0(3) . . . . ?
C3 N2 C16 C17 -76.6(3) . . . . ?
C16 N2 C1 Au1 8.3(3) . . . . ?
C16 N2 C1 N1 -178.7(2) . . . . ?
C16 N2 C3 C2 178.4(2) . . . . ?
C16 C21 C22 C23 137.1(3) . . . . ?
C16 C21 C22 C24 -97.3(4) . . . . ?
C16 C21 C20 C19 -0.3(4) . . . . ?
C32 C28 C29 C34 -6.3(4) . . . . ?
C32 C28 C29 C30 177.3(2) . . . . ?
C4 N1 C1 Au1 -7.2(4) . . . . ?
C4 N1 C1 N2 179.9(2) . . . . ?
C4 N1 C2 C3 179.8(2) . . . . ?
C4 C5 C6 C7 -0.2(4) . . . . ?
C4 C9 C13 C14 133.4(3) . . . . ?
C4 C9 C13 C15 -102.8(3) . . . . ?
C2 N1 C1 Au1 173.03(19) . . . . ?
C2 N1 C1 N2 0.1(3) . . . . ?
C2 N1 C4 C5 90.9(3) . . . . ?
C2 N1 C4 C9 -87.6(3) . . . . ?
C29 C28 C32 O2 68.9(3) . . . . ?
C29 C28 C32 O1 -113.4(3) . . . . ?
C5 C4 C9 C8 0.0(4) . . . . ?
C5 C4 C9 C13 178.4(3) . . . . ?
C5 C6 C7 C8 -0.2(5) . . . . ?
C20 C21 C22 C23 -43.0(4) . . . . ?
C20 C21 C22 C24 82.6(4) . . . . ?
C20 C21 C16 N2 -179.4(2) . . . . ?
C20 C21 C16 C17 0.3(4) . . . . ?
C17 C18 C19 C20 -0.3(5) . . . . ?
C19 C18 C17 C16 0.3(4) . . . . ?
C19 C18 C17 C25 -177.8(3) . . . . ?
C33 O2 C32 O1 4.1(4) . . . . ?
C33 O2 C32 C28 -178.1(3) . . . . ?
C8 C9 C13 C14 -48.3(4) . . . . ?
C8 C9 C13 C15 75.6(4) . . . . ?
C9 C4 C5 C10 -179.1(3) . . . . ?
C9 C4 C5 C6 0.3(4) . . . . ?
C9 C8 C7 C6 0.6(5) . . . . ?
C27 C25 C17 C16 150.5(3) . . . . ?
C27 C25 C17 C18 -31.5(4) . . . . ?
C7 C8 C9 C4 -0.5(4) . . . . ?
C7 C8 C9 C13 -178.9(3) . . . . ?
C35 O4 C34 O3 5.7(5) . . . . ?
C35 O4 C34 C29 -174.7(3) . . . . ?
C11 C10 C5 C4 -119.8(3) . . . . ?
C11 C10 C5 C6 60.9(4) . . . . ?
C12 C10 C5 C4 115.6(3) . . . . ?
C12 C10 C5 C6 -63.8(4) . . . . ?
C26 C25 C17 C16 -85.0(3) . . . . ?
C26 C25 C17 C18 93.0(3) . . . . ?
